data_7700522
loop_
_publ_author_name
'Yuvaraj, K.'
'Jones, Cameron'

_publ_section_title
;
 Synthesis and reactivity of boryl substituted silaimines.
;
_journal_issue 31
_journal_name_full 'Dalton transactions (Cambridge, England : 2003)'
_journal_page_first 11961
_journal_page_last 11965
_journal_paper_doi 10.1039/c9dt02657f
_journal_volume 48
_journal_year 2019
_chemical_formula_sum 'C71 H101 B2 N10 Si'
_chemical_formula_weight 1144.32
_space_group_crystal_system triclinic
_space_group_IT_number 2
_space_group_name_Hall '-P 1'
_space_group_name_H-M_alt 'P -1'
_symmetry_space_group_name_Hall '-P 1'
_symmetry_space_group_name_H-M 'P -1'
_atom_sites_solution_hydrogens geom
_audit_creation_method SHELXL-2016/6
_audit_update_record
;
2019-06-24 deposited with the CCDC.    2019-07-12 downloaded from the CCDC.
;
_cell_angle_alpha 76.3140(10)
_cell_angle_beta 81.4680(10)
_cell_angle_gamma 66.8400(10)
_cell_formula_units_Z 2
_cell_length_a 12.25400(10)
_cell_length_b 13.34060(10)
_cell_length_c 23.45660(10)
_cell_measurement_reflns_used 46028
_cell_measurement_temperature 123(2)
_cell_measurement_theta_max 77.6070
_cell_measurement_theta_min 3.6560
_cell_volume 3418.88(5)
_computing_cell_refinement 'CrysAlisPro 1.171.39.46 (Rigaku OD, 2018)'
_computing_data_collection 'CrysAlisPro 1.171.39.46 (Rigaku OD, 2018)'
_computing_data_reduction 'CrysAlisPro 1.171.39.46 (Rigaku OD, 2018)'
_computing_molecular_graphics xseed
_computing_publication_material Ciftab
_computing_structure_refinement 'SHELXL-2016/6 (Sheldrick, 2016)'
_computing_structure_solution 'SHELXT 2014/5 (Sheldrick, 2014)'
_diffrn_ambient_temperature 123(2)
_diffrn_measured_fraction_theta_full 1.000
_diffrn_measured_fraction_theta_max 1.000
_diffrn_measurement_device_type 'XtaLAB Synergy, Dualflex, HyPix'
_diffrn_radiation_type CuK\a
_diffrn_radiation_wavelength 1.54184
_diffrn_reflns_av_R_equivalents 0.0526
_diffrn_reflns_av_unetI/netI 0.0375
_diffrn_reflns_Laue_measured_fraction_full 1.000
_diffrn_reflns_Laue_measured_fraction_max 1.000
_diffrn_reflns_limit_h_max 14
_diffrn_reflns_limit_h_min -10
_diffrn_reflns_limit_k_max 16
_diffrn_reflns_limit_k_min -16
_diffrn_reflns_limit_l_max 28
_diffrn_reflns_limit_l_min -28
_diffrn_reflns_number 67124
_diffrn_reflns_point_group_measured_fraction_full 1.000
_diffrn_reflns_point_group_measured_fraction_max 1.000
_diffrn_reflns_theta_full 67.684
_diffrn_reflns_theta_max 68.999
_diffrn_reflns_theta_min 3.675
_diffrn_source 'micro-focus sealed X-ray tube'
_exptl_absorpt_coefficient_mu 0.657
_exptl_absorpt_correction_T_max 1.00000
_exptl_absorpt_correction_T_min 0.88764
_exptl_absorpt_correction_type multi-scan
_exptl_absorpt_process_details
;
CrysAlisPro 1.171.39.46 (Rigaku Oxford Diffraction, 2018)
Empirical absorption correction using spherical harmonics,
 implemented in SCALE3 ABSPACK scaling algorithm.
;
_exptl_crystal_colour colorless
_exptl_crystal_density_diffrn 1.112
_exptl_crystal_description block
_exptl_crystal_F_000 1242
_exptl_crystal_size_max 0.220
_exptl_crystal_size_mid 0.200
_exptl_crystal_size_min 0.180
_refine_diff_density_max 0.528
_refine_diff_density_min -0.353
_refine_diff_density_rms 0.043
_refine_ls_extinction_method none
_refine_ls_goodness_of_fit_ref 1.024
_refine_ls_hydrogen_treatment constr
_refine_ls_matrix_type full
_refine_ls_number_parameters 779
_refine_ls_number_reflns 12702
_refine_ls_number_restraints 0
_refine_ls_restrained_S_all 1.024
_refine_ls_R_factor_all 0.0458
_refine_ls_R_factor_gt 0.0428
_refine_ls_shift/su_max 0.002
_refine_ls_shift/su_mean 0.000
_refine_ls_structure_factor_coef Fsqd
_refine_ls_weighting_details 'w=1/[\s^2^(Fo^2^)+(0.0569P)^2^+1.2299P] where P=(Fo^2^+2Fc^2^)/3'
_refine_ls_weighting_scheme calc
_refine_ls_wR_factor_gt 0.1117
_refine_ls_wR_factor_ref 0.1143
_reflns_Friedel_coverage 0.000
_reflns_number_gt 11675
_reflns_number_total 12702
_reflns_threshold_expression 'I > 2\s(I)'
_cod_data_source_file c9dt02657f2.cif
_cod_data_source_block Cj1372
_cod_depositor_comments 'Adding full bibliography for 7700519--7700526.cif.'
_cod_database_code 7700522
_shelx_shelxl_version_number 2016/6
_shelx_space_group_comment
;
The symmetry employed for this shelxl refinement is uniquely defined
by the following loop, which should always be used as a source of
symmetry information in preference to the above space-group names.
They are only intended as comments.
;
_shelx_estimated_absorpt_t_min 0.869
_shelx_estimated_absorpt_t_max 0.891

loop_
_space_group_symop_operation_xyz
'x, y, z'
'-x, -y, -z'

loop_
_atom_site_label
_atom_site_type_symbol
_atom_site_fract_x
_atom_site_fract_y
_atom_site_fract_z
_atom_site_U_iso_or_equiv
_atom_site_adp_type
_atom_site_occupancy
_atom_site_site_symmetry_order
_atom_site_calc_flag
_atom_site_refinement_flags_posn
_atom_site_refinement_flags_adp
Si1 Si 0.31650(3) 0.45714(3) 0.82584(2) 0.01873(9) Uani 1 1 d . .
N1 N 0.31523(9) 0.16839(8) 0.82970(5) 0.0243(2) Uani 1 1 d . .
C1 C 0.38041(12) 0.05580(10) 0.82679(6) 0.0297(3) Uani 1 1 d . .
H1 H 0.357451 -0.004443 0.846524 0.036 Uiso 1 1 calc R U
B1 B 0.38171(12) 0.23224(11) 0.79530(6) 0.0210(3) Uani 1 1 d . .
N2 N 0.48566(9) 0.15174(8) 0.77135(5) 0.0227(2) Uani 1 1 d . .
C2 C 0.47897(12) 0.04667(10) 0.79220(6) 0.0285(3) Uani 1 1 d . .
H2 H 0.536251 -0.020993 0.783023 0.034 Uiso 1 1 calc R U
B2 B 0.31952(11) 0.66367(11) 0.74038(6) 0.0186(3) Uani 1 1 d . .
N3 N 0.35195(9) 0.35298(8) 0.78508(4) 0.0200(2) Uani 1 1 d . .
C3 C 0.19530(12) 0.19590(10) 0.85499(6) 0.0268(3) Uani 1 1 d . .
N4 N 0.37733(10) 0.39235(9) 0.72529(4) 0.0246(2) Uani 1 1 d . .
C4 C 0.10102(13) 0.23361(12) 0.81789(6) 0.0323(3) Uani 1 1 d . .
N5 N 0.36872(10) 0.49186(9) 0.71283(5) 0.0245(2) Uani 1 1 d . .
C5 C -0.01245(14) 0.24811(14) 0.84432(8) 0.0426(4) Uani 1 1 d . .
H17 H -0.078233 0.276372 0.820371 0.051 Uiso 1 1 calc R U
N6 N 0.33742(9) 0.54598(8) 0.76091(4) 0.0195(2) Uani 1 1 d . .
C6 C -0.03103(15) 0.22221(15) 0.90455(8) 0.0480(4) Uani 1 1 d . .
H18 H -0.108679 0.230396 0.921536 0.058 Uiso 1 1 calc R U
N7 N 0.39911(9) 0.42936(9) 0.88470(4) 0.0242(2) Uani 1 1 d . .
C7 C 0.06234(15) 0.18461(14) 0.94010(7) 0.0429(4) Uani 1 1 d . .
H19 H 0.048485 0.166503 0.981498 0.052 Uiso 1 1 calc R U
N8 N 0.18405(9) 0.50131(9) 0.86701(5) 0.0255(2) Uani 1 1 d . .
C8 C 0.17702(13) 0.17262(12) 0.91639(6) 0.0326(3) Uani 1 1 d . .
N9 N 0.34160(9) 0.73845(8) 0.76866(4) 0.0203(2) Uani 1 1 d . .
C9 C 0.11991(14) 0.25432(13) 0.75136(7) 0.0371(3) Uani 1 1 d . .
H21 H 0.182463 0.287259 0.740202 0.044 Uiso 1 1 calc R U
N10 N 0.27644(9) 0.72901(8) 0.68415(4) 0.0206(2) Uani 1 1 d . .
C10 C 0.16480(18) 0.14600(15) 0.72960(8) 0.0508(4) Uani 1 1 d . .
H22A H 0.239139 0.095581 0.747710 0.076 Uiso 1 1 calc R U
H22B H 0.179105 0.160629 0.686760 0.076 Uiso 1 1 calc R U
H22C H 0.105203 0.111660 0.740241 0.076 Uiso 1 1 calc R U
C11 C 0.00809(16) 0.33489(15) 0.71918(8) 0.0487(4) Uani 1 1 d . .
H23A H -0.051019 0.300236 0.725225 0.073 Uiso 1 1 calc R U
H23B H 0.029290 0.352165 0.677053 0.073 Uiso 1 1 calc R U
H23C H -0.025224 0.403584 0.734781 0.073 Uiso 1 1 calc R U
C12 C 0.27753(15) 0.13210(14) 0.95725(7) 0.0400(3) Uani 1 1 d . .
H24 H 0.348603 0.141821 0.933310 0.048 Uiso 1 1 calc R U
C13 C 0.3117(2) 0.00893(15) 0.98486(9) 0.0610(5) Uani 1 1 d . .
H25A H 0.243097 -0.003072 1.008234 0.092 Uiso 1 1 calc R U
H25B H 0.377481 -0.014433 1.010310 0.092 Uiso 1 1 calc R U
H25C H 0.336445 -0.034777 0.953768 0.092 Uiso 1 1 calc R U
C14 C 0.2472(2) 0.19906(16) 1.00596(8) 0.0570(5) Uani 1 1 d . .
H26A H 0.226701 0.278053 0.988395 0.085 Uiso 1 1 calc R U
H26B H 0.316034 0.173290 1.029706 0.085 Uiso 1 1 calc R U
H26C H 0.179445 0.188760 1.031016 0.085 Uiso 1 1 calc R U
C15 C 0.57940(11) 0.16295(10) 0.72840(6) 0.0254(3) Uani 1 1 d . .
C16 C 0.69519(12) 0.12838(11) 0.74638(6) 0.0303(3) Uani 1 1 d . .
C17 C 0.78291(13) 0.14333(13) 0.70386(8) 0.0416(4) Uani 1 1 d . .
H5 H 0.861490 0.122166 0.715090 0.050 Uiso 1 1 calc R U
C18 C 0.75768(14) 0.18814(14) 0.64600(8) 0.0482(4) Uani 1 1 d . .
H6 H 0.817831 0.200662 0.618055 0.058 Uiso 1 1 calc R U
C19 C 0.64526(14) 0.21506(13) 0.62829(7) 0.0406(4) Uani 1 1 d . .
H7 H 0.629890 0.243011 0.587904 0.049 Uiso 1 1 calc R U
C20 C 0.55398(12) 0.20183(11) 0.66881(6) 0.0301(3) Uani 1 1 d . .
C21 C 0.72887(12) 0.06749(12) 0.80865(7) 0.0329(3) Uani 1 1 d . .
H9 H 0.654655 0.084093 0.835097 0.039 Uiso 1 1 calc R U
C22 C 0.78423(15) -0.05853(12) 0.81133(7) 0.0413(4) Uani 1 1 d . .
H10A H 0.728820 -0.082110 0.796936 0.062 Uiso 1 1 calc R U
H10B H 0.800539 -0.097085 0.852061 0.062 Uiso 1 1 calc R U
H10C H 0.858670 -0.076843 0.786718 0.062 Uiso 1 1 calc R U
C23 C 0.81648(14) 0.10010(14) 0.83270(9) 0.0468(4) Uani 1 1 d . .
H11A H 0.893129 0.076484 0.810122 0.070 Uiso 1 1 calc R U
H11B H 0.827225 0.063834 0.874108 0.070 Uiso 1 1 calc R U
H11C H 0.785432 0.180967 0.829321 0.070 Uiso 1 1 calc R U
C24 C 0.43564(13) 0.21884(12) 0.64746(6) 0.0319(3) Uani 1 1 d . .
H12 H 0.376284 0.226520 0.681948 0.038 Uiso 1 1 calc R U
C25 C 0.44767(17) 0.11484(14) 0.62562(8) 0.0486(4) Uani 1 1 d . .
H13A H 0.504437 0.105913 0.591294 0.073 Uiso 1 1 calc R U
H13B H 0.370018 0.123076 0.614674 0.073 Uiso 1 1 calc R U
H13C H 0.476233 0.049216 0.656971 0.073 Uiso 1 1 calc R U
C26 C 0.38749(15) 0.32280(13) 0.59993(7) 0.0413(4) Uani 1 1 d . .
H14A H 0.380950 0.388260 0.614364 0.062 Uiso 1 1 calc R U
H14B H 0.308857 0.331141 0.590292 0.062 Uiso 1 1 calc R U
H14C H 0.441780 0.315686 0.564658 0.062 Uiso 1 1 calc R U
C27 C 0.32271(13) 0.45383(11) 0.93502(6) 0.0307(3) Uani 1 1 d . .
H27 H 0.350875 0.442949 0.972484 0.037 Uiso 1 1 calc R U
C28 C 0.20765(13) 0.49355(11) 0.92530(6) 0.0310(3) Uani 1 1 d . .
H28 H 0.146513 0.514881 0.955118 0.037 Uiso 1 1 calc R U
C29 C 0.52917(12) 0.37522(11) 0.88982(6) 0.0266(3) Uani 1 1 d . .
C30 C 0.58924(12) 0.38221(12) 0.82796(6) 0.0309(3) Uani 1 1 d . .
H36A H 0.569873 0.336758 0.806809 0.046 Uiso 1 1 calc R U
H36B H 0.675592 0.354638 0.830438 0.046 Uiso 1 1 calc R U
H36C H 0.560824 0.459707 0.806897 0.046 Uiso 1 1 calc R U
C31 C 0.57152(14) 0.43618(12) 0.92420(7) 0.0388(3) Uani 1 1 d . .
H34A H 0.545540 0.515147 0.905698 0.058 Uiso 1 1 calc R U
H34B H 0.658513 0.404006 0.924100 0.058 Uiso 1 1 calc R U
H34C H 0.537597 0.428371 0.964807 0.058 Uiso 1 1 calc R U
C32 C 0.55946(13) 0.25389(11) 0.92101(6) 0.0321(3) Uani 1 1 d . .
H35A H 0.515399 0.250937 0.959420 0.048 Uiso 1 1 calc R U
H35B H 0.645023 0.218558 0.926468 0.048 Uiso 1 1 calc R U
H35C H 0.537363 0.214466 0.897125 0.048 Uiso 1 1 calc R U
C33 C 0.05968(11) 0.54878(11) 0.84959(7) 0.0309(3) Uani 1 1 d . .
C34 C -0.01638(15) 0.49498(16) 0.89391(8) 0.0476(4) Uani 1 1 d . .
H32A H 0.023116 0.413878 0.900128 0.071 Uiso 1 1 calc R U
H32B H -0.094502 0.517471 0.878605 0.071 Uiso 1 1 calc R U
H32C H -0.026363 0.519184 0.931315 0.071 Uiso 1 1 calc R U
C35 C 0.05973(12) 0.52454(12) 0.78968(7) 0.0347(3) Uani 1 1 d . .
H31A H 0.108211 0.558730 0.761112 0.052 Uiso 1 1 calc R U
H31B H -0.021952 0.555247 0.777364 0.052 Uiso 1 1 calc R U
H31C H 0.092967 0.443953 0.791797 0.052 Uiso 1 1 calc R U
C36 C 0.00764(14) 0.67474(13) 0.84590(9) 0.0455(4) Uani 1 1 d . .
H30A H 0.007893 0.690907 0.884512 0.068 Uiso 1 1 calc R U
H30B H -0.074157 0.705171 0.833772 0.068 Uiso 1 1 calc R U
H30C H 0.055868 0.708801 0.817068 0.068 Uiso 1 1 calc R U
C37 C 0.31172(11) 0.84215(10) 0.72949(6) 0.0242(3) Uani 1 1 d . .
H37 H 0.317471 0.906669 0.737139 0.029 Uiso 1 1 calc R U
C38 C 0.27426(11) 0.83653(10) 0.68023(6) 0.0244(3) Uani 1 1 d . .
H38 H 0.249847 0.896067 0.647499 0.029 Uiso 1 1 calc R U
C39 C 0.41334(11) 0.72518(10) 0.81556(5) 0.0222(2) Uani 1 1 d . .
C40 C 0.53439(12) 0.70728(11) 0.80199(6) 0.0273(3) Uani 1 1 d . .
C41 C 0.59975(13) 0.70898(12) 0.84544(7) 0.0364(3) Uani 1 1 d . .
H55 H 0.681762 0.696781 0.837206 0.044 Uiso 1 1 calc R U
C42 C 0.54755(14) 0.72801(13) 0.89998(7) 0.0388(3) Uani 1 1 d . .
H54 H 0.593256 0.729801 0.928822 0.047 Uiso 1 1 calc R U
C43 C 0.42871(14) 0.74450(11) 0.91284(6) 0.0334(3) Uani 1 1 d . .
H53 H 0.393886 0.756554 0.950821 0.040 Uiso 1 1 calc R U
C44 C 0.35871(12) 0.74382(10) 0.87116(6) 0.0253(3) Uani 1 1 d . .
C45 C 0.59411(12) 0.69325(13) 0.74113(7) 0.0349(3) Uani 1 1 d . .
H57 H 0.539125 0.680875 0.718444 0.042 Uiso 1 1 calc R U
C46 C 0.61375(14) 0.79872(13) 0.70846(7) 0.0408(3) Uani 1 1 d . .
H59A H 0.537302 0.861660 0.705562 0.061 Uiso 1 1 calc R U
H59B H 0.649440 0.789154 0.668896 0.061 Uiso 1 1 calc R U
H59C H 0.667132 0.813113 0.729918 0.061 Uiso 1 1 calc R U
C47 C 0.71221(16) 0.59424(14) 0.74217(11) 0.0601(6) Uani 1 1 d . .
H58A H 0.769056 0.605747 0.762737 0.090 Uiso 1 1 calc R U
H58B H 0.743718 0.587260 0.701773 0.090 Uiso 1 1 calc R U
H58C H 0.699670 0.526181 0.762650 0.090 Uiso 1 1 calc R U
C48 C 0.22769(12) 0.76445(11) 0.88542(6) 0.0286(3) Uani 1 1 d . .
H0AA H 0.209187 0.712046 0.867807 0.034 Uiso 1 1 calc R U
C49 C 0.19519(15) 0.74212(14) 0.95132(6) 0.0400(3) Uani 1 1 d . .
H2AA H 0.251850 0.670057 0.969741 0.060 Uiso 1 1 calc R U
H2AB H 0.114736 0.741094 0.957805 0.060 Uiso 1 1 calc R U
H2AC H 0.198113 0.800876 0.968734 0.060 Uiso 1 1 calc R U
C50 C 0.14738(14) 0.88281(13) 0.85861(7) 0.0413(4) Uani 1 1 d . .
H1AA H 0.164076 0.936378 0.874695 0.062 Uiso 1 1 calc R U
H1AB H 0.063879 0.891694 0.868166 0.062 Uiso 1 1 calc R U
H1AC H 0.162826 0.896054 0.815821 0.062 Uiso 1 1 calc R U
C51 C 0.25944(11) 0.70175(10) 0.63100(5) 0.0220(2) Uani 1 1 d . .
C52 C 0.14436(12) 0.72236(10) 0.61707(6) 0.0253(3) Uani 1 1 d . .
C53 C 0.13060(13) 0.70634(12) 0.56215(6) 0.0318(3) Uani 1 1 d . .
H41 H 0.053284 0.720672 0.551450 0.038 Uiso 1 1 calc R U
C54 C 0.22725(14) 0.67006(12) 0.52312(6) 0.0338(3) Uani 1 1 d . .
H42 H 0.215822 0.660824 0.485791 0.041 Uiso 1 1 calc R U
C55 C 0.34031(13) 0.64726(12) 0.53839(6) 0.0308(3) Uani 1 1 d . .
H43 H 0.406462 0.620720 0.511719 0.037 Uiso 1 1 calc R U
C56 C 0.35884(12) 0.66261(11) 0.59236(5) 0.0254(3) Uani 1 1 d . .
C57 C 0.03638(12) 0.76279(12) 0.65872(6) 0.0304(3) Uani 1 1 d . .
H45 H 0.064611 0.741236 0.699337 0.036 Uiso 1 1 calc R U
C58 C -0.05304(14) 0.70871(15) 0.65872(7) 0.0423(4) Uani 1 1 d . .
H47A H -0.091391 0.737392 0.621282 0.063 Uiso 1 1 calc R U
H47B H -0.113483 0.726187 0.691086 0.063 Uiso 1 1 calc R U
H47C H -0.011502 0.627932 0.663789 0.063 Uiso 1 1 calc R U
C59 C -0.02588(15) 0.88926(14) 0.64496(8) 0.0457(4) Uani 1 1 d . .
H46A H 0.029458 0.923705 0.648698 0.068 Uiso 1 1 calc R U
H46B H -0.095119 0.912033 0.672627 0.068 Uiso 1 1 calc R U
H46C H -0.051902 0.913150 0.604741 0.068 Uiso 1 1 calc R U
C60 C 0.48409(12) 0.63820(12) 0.60740(6) 0.0317(3) Uani 1 1 d . .
H48 H 0.481837 0.634287 0.650641 0.038 Uiso 1 1 calc R U
C61 C 0.52561(15) 0.73254(15) 0.57623(7) 0.0428(4) Uani 1 1 d . .
H49A H 0.526579 0.740151 0.533587 0.064 Uiso 1 1 calc R U
H49B H 0.605841 0.715774 0.587360 0.064 Uiso 1 1 calc R U
H49C H 0.471020 0.802201 0.587758 0.064 Uiso 1 1 calc R U
C62 C 0.57310(14) 0.52666(14) 0.59444(8) 0.0458(4) Uani 1 1 d . .
H50A H 0.543939 0.467622 0.614024 0.069 Uiso 1 1 calc R U
H50B H 0.650132 0.511127 0.609080 0.069 Uiso 1 1 calc R U
H50C H 0.582323 0.529684 0.551921 0.069 Uiso 1 1 calc R U
C63 C 0.15664(16) 0.99561(14) 0.52253(8) 0.0470(4) Uani 1 1 d . .
H61 H 0.129672 0.935981 0.528389 0.056 Uiso 1 1 calc R U
C64 C 0.08845(16) 1.09040(15) 0.54390(9) 0.0530(4) Uani 1 1 d . .
H62 H 0.014325 1.095920 0.564759 0.064 Uiso 1 1 calc R U
C65 C 0.12692(16) 1.17756(14) 0.53527(8) 0.0463(4) Uani 1 1 d . .
H63 H 0.079315 1.242925 0.549990 0.056 Uiso 1 1 calc R U
C66 C 0.23369(16) 1.16939(15) 0.50548(9) 0.0496(4) Uani 1 1 d . .
H64 H 0.260790 1.228933 0.499664 0.059 Uiso 1 1 calc R U
C67 C 0.30206(19) 1.07479(18) 0.48388(11) 0.0641(6) Uani 1 1 d . .
H65 H 0.375961 1.069360 0.462793 0.077 Uiso 1 1 calc R U
C68 C 0.26323(18) 0.98793(16) 0.49287(9) 0.0547(5) Uani 1 1 d . .
H60 H 0.310986 0.922401 0.478328 0.066 Uiso 1 1 calc R U
C69 C 0.05631(15) 0.48908(13) 0.54916(7) 0.0416(4) Uani 1 1 d . .
H66 H 0.095086 0.481654 0.582983 0.050 Uiso 1 1 calc R U
C70 C -0.06452(15) 0.51308(13) 0.55302(7) 0.0415(4) Uani 1 1 d . .
H67 H -0.108938 0.521992 0.589518 0.050 Uiso 1 1 calc R U
C71 C -0.12079(14) 0.52413(13) 0.50386(8) 0.0407(3) Uani 1 1 d . .
H68 H -0.204017 0.540858 0.506499 0.049 Uiso 1 1 calc R U

loop_
_atom_site_aniso_label
_atom_site_aniso_U_11
_atom_site_aniso_U_22
_atom_site_aniso_U_33
_atom_site_aniso_U_23
_atom_site_aniso_U_13
_atom_site_aniso_U_12
Si1 0.02149(16) 0.01634(16) 0.01707(16) -0.00239(12) -0.00070(12) -0.00637(12)
N1 0.0280(5) 0.0183(5) 0.0257(5) -0.0026(4) 0.0012(4) -0.0096(4)
C1 0.0367(7) 0.0161(6) 0.0341(7) -0.0007(5) 0.0003(6) -0.0109(5)
B1 0.0242(6) 0.0199(6) 0.0188(6) -0.0025(5) -0.0029(5) -0.0082(5)
N2 0.0256(5) 0.0179(5) 0.0226(5) -0.0030(4) -0.0007(4) -0.0070(4)
C2 0.0332(7) 0.0166(6) 0.0321(7) -0.0029(5) -0.0024(5) -0.0065(5)
B2 0.0178(6) 0.0197(6) 0.0178(6) -0.0039(5) 0.0002(5) -0.0067(5)
N3 0.0237(5) 0.0182(5) 0.0170(5) -0.0019(4) -0.0004(4) -0.0080(4)
C3 0.0294(6) 0.0206(6) 0.0311(7) -0.0040(5) 0.0040(5) -0.0127(5)
N4 0.0346(6) 0.0205(5) 0.0182(5) -0.0020(4) -0.0005(4) -0.0110(4)
C4 0.0340(7) 0.0287(7) 0.0362(8) -0.0021(6) -0.0006(6) -0.0167(6)
N5 0.0345(6) 0.0202(5) 0.0192(5) -0.0050(4) 0.0001(4) -0.0105(4)
C5 0.0328(8) 0.0425(9) 0.0548(10) -0.0051(7) -0.0023(7) -0.0190(7)
N6 0.0234(5) 0.0188(5) 0.0168(5) -0.0042(4) -0.0012(4) -0.0081(4)
C6 0.0374(8) 0.0543(10) 0.0557(10) -0.0146(8) 0.0154(7) -0.0249(8)
N7 0.0284(5) 0.0231(5) 0.0182(5) -0.0037(4) -0.0027(4) -0.0060(4)
C7 0.0476(9) 0.0467(9) 0.0385(8) -0.0119(7) 0.0143(7) -0.0257(7)
N8 0.0261(5) 0.0223(5) 0.0239(5) -0.0038(4) 0.0021(4) -0.0065(4)
C8 0.0403(8) 0.0280(7) 0.0318(7) -0.0071(6) 0.0065(6) -0.0177(6)
N9 0.0232(5) 0.0177(5) 0.0198(5) -0.0036(4) -0.0033(4) -0.0068(4)
C9 0.0390(8) 0.0399(8) 0.0353(8) -0.0010(6) -0.0048(6) -0.0206(7)
N10 0.0249(5) 0.0186(5) 0.0196(5) -0.0028(4) -0.0024(4) -0.0096(4)
C10 0.0660(11) 0.0433(9) 0.0411(9) -0.0078(7) -0.0062(8) -0.0174(8)
C11 0.0509(10) 0.0467(9) 0.0486(10) -0.0064(8) -0.0124(8) -0.0167(8)
C12 0.0517(9) 0.0437(9) 0.0291(7) -0.0044(6) 0.0011(6) -0.0254(7)
C13 0.0853(14) 0.0399(10) 0.0527(11) -0.0059(8) -0.0207(10) -0.0140(9)
C14 0.0971(15) 0.0433(10) 0.0389(9) -0.0060(8) -0.0103(9) -0.0340(10)
C15 0.0259(6) 0.0183(6) 0.0283(7) -0.0054(5) 0.0030(5) -0.0054(5)
C16 0.0270(6) 0.0223(6) 0.0371(8) -0.0074(5) 0.0012(5) -0.0048(5)
C17 0.0261(7) 0.0357(8) 0.0524(10) -0.0037(7) 0.0043(6) -0.0055(6)
C18 0.0332(8) 0.0423(9) 0.0507(10) 0.0011(7) 0.0149(7) -0.0068(7)
C19 0.0388(8) 0.0339(8) 0.0316(8) 0.0013(6) 0.0081(6) -0.0033(6)
C20 0.0324(7) 0.0215(6) 0.0284(7) -0.0038(5) 0.0030(5) -0.0040(5)
C21 0.0282(7) 0.0309(7) 0.0361(8) -0.0099(6) -0.0033(6) -0.0050(6)
C22 0.0470(9) 0.0296(8) 0.0393(8) -0.0017(6) -0.0109(7) -0.0060(6)
C23 0.0329(8) 0.0415(9) 0.0651(11) -0.0184(8) -0.0124(7) -0.0051(7)
C24 0.0375(7) 0.0304(7) 0.0238(7) -0.0063(5) -0.0006(5) -0.0083(6)
C25 0.0632(11) 0.0398(9) 0.0438(9) -0.0148(7) -0.0051(8) -0.0157(8)
C26 0.0486(9) 0.0393(8) 0.0286(7) -0.0024(6) -0.0091(6) -0.0086(7)
C27 0.0425(8) 0.0271(7) 0.0176(6) -0.0051(5) -0.0004(5) -0.0079(6)
C28 0.0390(7) 0.0264(7) 0.0211(6) -0.0056(5) 0.0068(5) -0.0077(6)
C29 0.0301(7) 0.0222(6) 0.0248(6) -0.0028(5) -0.0099(5) -0.0051(5)
C30 0.0248(6) 0.0307(7) 0.0330(7) -0.0010(6) -0.0052(5) -0.0077(5)
C31 0.0436(8) 0.0309(7) 0.0439(9) -0.0078(6) -0.0200(7) -0.0095(6)
C32 0.0392(7) 0.0234(7) 0.0285(7) -0.0029(5) -0.0074(6) -0.0056(6)
C33 0.0226(6) 0.0252(7) 0.0413(8) -0.0064(6) 0.0028(5) -0.0069(5)
C34 0.0361(8) 0.0540(10) 0.0540(10) -0.0121(8) 0.0123(7) -0.0225(7)
C35 0.0254(7) 0.0327(7) 0.0439(8) -0.0037(6) -0.0069(6) -0.0092(6)
C36 0.0319(8) 0.0278(8) 0.0715(12) -0.0136(7) -0.0090(7) -0.0013(6)
C37 0.0302(6) 0.0150(5) 0.0271(6) -0.0030(5) -0.0037(5) -0.0081(5)
C38 0.0302(6) 0.0175(6) 0.0237(6) 0.0001(5) -0.0040(5) -0.0086(5)
C39 0.0271(6) 0.0176(6) 0.0231(6) -0.0038(5) -0.0067(5) -0.0080(5)
C40 0.0276(6) 0.0220(6) 0.0346(7) -0.0065(5) -0.0055(5) -0.0098(5)
C41 0.0322(7) 0.0333(7) 0.0479(9) -0.0044(6) -0.0134(6) -0.0149(6)
C42 0.0501(9) 0.0360(8) 0.0383(8) -0.0029(6) -0.0222(7) -0.0202(7)
C43 0.0498(8) 0.0281(7) 0.0262(7) -0.0048(5) -0.0111(6) -0.0158(6)
C44 0.0340(7) 0.0189(6) 0.0239(6) -0.0043(5) -0.0064(5) -0.0089(5)
C45 0.0273(7) 0.0391(8) 0.0466(9) -0.0214(7) 0.0050(6) -0.0164(6)
C46 0.0393(8) 0.0418(9) 0.0384(8) -0.0077(7) 0.0025(6) -0.0138(7)
C47 0.0409(9) 0.0339(9) 0.0996(16) -0.0183(9) 0.0289(10) -0.0165(7)
C48 0.0335(7) 0.0287(7) 0.0233(6) -0.0085(5) 0.0008(5) -0.0101(5)
C49 0.0511(9) 0.0423(8) 0.0279(7) -0.0129(6) 0.0068(6) -0.0185(7)
C50 0.0353(8) 0.0357(8) 0.0423(9) -0.0056(7) 0.0016(6) -0.0047(6)
C51 0.0312(6) 0.0197(6) 0.0169(6) 0.0005(4) -0.0041(5) -0.0130(5)
C52 0.0319(7) 0.0234(6) 0.0230(6) -0.0002(5) -0.0044(5) -0.0144(5)
C53 0.0391(7) 0.0367(7) 0.0268(7) -0.0013(6) -0.0088(6) -0.0221(6)
C54 0.0510(8) 0.0389(8) 0.0210(6) -0.0045(6) -0.0047(6) -0.0267(7)
C55 0.0423(8) 0.0331(7) 0.0218(6) -0.0057(5) 0.0028(5) -0.0205(6)
C56 0.0328(7) 0.0253(6) 0.0203(6) -0.0014(5) 0.0000(5) -0.0156(5)
C57 0.0284(7) 0.0363(7) 0.0266(7) -0.0022(6) -0.0040(5) -0.0135(6)
C58 0.0336(8) 0.0599(10) 0.0382(8) -0.0037(7) -0.0037(6) -0.0256(7)
C59 0.0400(8) 0.0398(9) 0.0489(10) -0.0070(7) 0.0032(7) -0.0092(7)
C60 0.0301(7) 0.0428(8) 0.0248(7) -0.0080(6) 0.0029(5) -0.0171(6)
C61 0.0443(9) 0.0541(10) 0.0433(9) -0.0161(7) 0.0057(7) -0.0316(8)
C62 0.0342(8) 0.0473(9) 0.0522(10) -0.0117(8) 0.0048(7) -0.0129(7)
C63 0.0569(10) 0.0379(9) 0.0478(10) 0.0018(7) -0.0055(8) -0.0246(8)
C64 0.0431(9) 0.0439(9) 0.0634(12) -0.0002(8) 0.0058(8) -0.0161(8)
C65 0.0489(9) 0.0365(8) 0.0492(10) -0.0076(7) -0.0042(7) -0.0113(7)
C66 0.0522(10) 0.0458(9) 0.0599(11) -0.0125(8) -0.0026(8) -0.0270(8)
C67 0.0563(11) 0.0599(12) 0.0820(15) -0.0254(11) 0.0222(10) -0.0306(10)
C68 0.0664(12) 0.0442(10) 0.0549(11) -0.0178(8) 0.0110(9) -0.0227(9)
C69 0.0472(9) 0.0390(8) 0.0434(9) -0.0064(7) -0.0101(7) -0.0195(7)
C70 0.0463(9) 0.0380(8) 0.0412(9) -0.0074(7) 0.0017(7) -0.0184(7)
C71 0.0370(8) 0.0365(8) 0.0511(9) -0.0060(7) -0.0041(7) -0.0172(6)

loop_
_atom_type_symbol
_atom_type_description
_atom_type_scat_dispersion_real
_atom_type_scat_dispersion_imag
_atom_type_scat_source
C C 0.0181 0.0091 'International Tables Vol C Tables 4.2.6.8 and 6.1.1.4'
H H 0.0000 0.0000 'International Tables Vol C Tables 4.2.6.8 and 6.1.1.4'
B B 0.0090 0.0039 'International Tables Vol C Tables 4.2.6.8 and 6.1.1.4'
N N 0.0311 0.0180 'International Tables Vol C Tables 4.2.6.8 and 6.1.1.4'
Si Si 0.2541 0.3302 'International Tables Vol C Tables 4.2.6.8 and 6.1.1.4'

loop_
_geom_angle_atom_site_label_1
_geom_angle_atom_site_label_2
_geom_angle_atom_site_label_3
_geom_angle
_geom_angle_site_symmetry_1
_geom_angle_site_symmetry_3
N7 Si1 N8 92.64(5) . .
N7 Si1 N6 120.06(5) . .
N8 Si1 N6 118.21(5) . .
N7 Si1 N3 117.91(5) . .
N8 Si1 N3 122.46(5) . .
N6 Si1 N3 88.48(5) . .
C1 N1 B1 107.77(10) . .
C1 N1 C3 116.79(10) . .
B1 N1 C3 134.22(11) . .
C2 C1 N1 109.72(11) . .
C2 C1 H1 125.1 . .
N1 C1 H1 125.1 . .
N1 B1 N2 104.79(10) . .
N1 B1 N3 128.65(11) . .
N2 B1 N3 126.55(11) . .
C2 N2 C15 119.27(10) . .
C2 N2 B1 107.81(10) . .
C15 N2 B1 132.54(10) . .
C1 C2 N2 109.88(11) . .
C1 C2 H2 125.1 . .
N2 C2 H2 125.1 . .
N10 B2 N9 105.09(10) . .
N10 B2 N6 124.92(11) . .
N9 B2 N6 129.98(11) . .
N4 N3 B1 109.44(9) . .
N4 N3 Si1 110.72(7) . .
B1 N3 Si1 138.93(8) . .
C8 C3 C4 121.68(12) . .
C8 C3 N1 118.56(12) . .
C4 C3 N1 119.37(12) . .
N5 N4 N3 114.95(10) . .
C5 C4 C3 117.59(14) . .
C5 C4 C9 119.95(14) . .
C3 C4 C9 122.42(12) . .
N4 N5 N6 114.87(10) . .
C6 C5 C4 121.27(15) . .
C6 C5 H17 119.4 . .
C4 C5 H17 119.4 . .
N5 N6 B2 109.93(9) . .
N5 N6 Si1 110.97(7) . .
B2 N6 Si1 138.66(8) . .
C7 C6 C5 120.28(15) . .
C7 C6 H18 119.9 . .
C5 C6 H18 119.9 . .
C27 N7 C29 120.08(10) . .
C27 N7 Si1 109.70(9) . .
C29 N7 Si1 129.81(8) . .
C6 C7 C8 121.08(15) . .
C6 C7 H19 119.5 . .
C8 C7 H19 119.5 . .
C28 N8 C33 119.93(11) . .
C28 N8 Si1 109.29(9) . .
C33 N8 Si1 130.67(9) . .
C7 C8 C3 118.01(14) . .
C7 C8 C12 119.44(14) . .
C3 C8 C12 122.53(13) . .
C37 N9 C39 114.78(10) . .
C37 N9 B2 107.19(10) . .
C39 N9 B2 135.15(10) . .
C10 C9 C4 110.59(13) . .
C10 C9 C11 108.52(14) . .
C4 C9 C11 114.05(13) . .
C10 C9 H21 107.8 . .
C4 C9 H21 107.8 . .
C11 C9 H21 107.8 . .
C38 N10 B2 107.95(10) . .
C38 N10 C51 117.07(10) . .
B2 N10 C51 133.67(10) . .
C9 C10 H22A 109.5 . .
C9 C10 H22B 109.5 . .
H22A C10 H22B 109.5 . .
C9 C10 H22C 109.5 . .
H22A C10 H22C 109.5 . .
H22B C10 H22C 109.5 . .
C9 C11 H23A 109.5 . .
C9 C11 H23B 109.5 . .
H23A C11 H23B 109.5 . .
C9 C11 H23C 109.5 . .
H23A C11 H23C 109.5 . .
H23B C11 H23C 109.5 . .
C8 C12 C13 111.82(14) . .
C8 C12 C14 112.22(15) . .
C13 C12 C14 109.21(14) . .
C8 C12 H24 107.8 . .
C13 C12 H24 107.8 . .
C14 C12 H24 107.8 . .
C12 C13 H25A 109.5 . .
C12 C13 H25B 109.5 . .
H25A C13 H25B 109.5 . .
C12 C13 H25C 109.5 . .
H25A C13 H25C 109.5 . .
H25B C13 H25C 109.5 . .
C12 C14 H26A 109.5 . .
C12 C14 H26B 109.5 . .
H26A C14 H26B 109.5 . .
C12 C14 H26C 109.5 . .
H26A C14 H26C 109.5 . .
H26B C14 H26C 109.5 . .
C16 C15 C20 121.54(12) . .
C16 C15 N2 119.46(12) . .
C20 C15 N2 118.88(12) . .
C17 C16 C15 117.83(13) . .
C17 C16 C21 119.75(13) . .
C15 C16 C21 122.22(12) . .
C18 C17 C16 121.18(15) . .
C18 C17 H5 119.4 . .
C16 C17 H5 119.4 . .
C17 C18 C19 120.32(14) . .
C17 C18 H6 119.8 . .
C19 C18 H6 119.8 . .
C18 C19 C20 121.01(15) . .
C18 C19 H7 119.5 . .
C20 C19 H7 119.5 . .
C19 C20 C15 117.80(13) . .
C19 C20 C24 119.93(13) . .
C15 C20 C24 122.02(12) . .
C16 C21 C23 114.17(13) . .
C16 C21 C22 110.17(12) . .
C23 C21 C22 107.73(12) . .
C16 C21 H9 108.2 . .
C23 C21 H9 108.2 . .
C22 C21 H9 108.2 . .
C21 C22 H10A 109.5 . .
C21 C22 H10B 109.5 . .
H10A C22 H10B 109.5 . .
C21 C22 H10C 109.5 . .
H10A C22 H10C 109.5 . .
H10B C22 H10C 109.5 . .
C21 C23 H11A 109.5 . .
C21 C23 H11B 109.5 . .
H11A C23 H11B 109.5 . .
C21 C23 H11C 109.5 . .
H11A C23 H11C 109.5 . .
H11B C23 H11C 109.5 . .
C20 C24 C26 114.01(12) . .
C20 C24 C25 109.22(12) . .
C26 C24 C25 110.43(13) . .
C20 C24 H12 107.7 . .
C26 C24 H12 107.7 . .
C25 C24 H12 107.7 . .
C24 C25 H13A 109.5 . .
C24 C25 H13B 109.5 . .
H13A C25 H13B 109.5 . .
C24 C25 H13C 109.5 . .
H13A C25 H13C 109.5 . .
H13B C25 H13C 109.5 . .
C24 C26 H14A 109.5 . .
C24 C26 H14B 109.5 . .
H14A C26 H14B 109.5 . .
C24 C26 H14C 109.5 . .
H14A C26 H14C 109.5 . .
H14B C26 H14C 109.5 . .
C28 C27 N7 113.96(12) . .
C28 C27 H27 123.0 . .
N7 C27 H27 123.0 . .
C27 C28 N8 114.40(12) . .
C27 C28 H28 122.8 . .
N8 C28 H28 122.8 . .
N7 C29 C30 108.11(10) . .
N7 C29 C32 109.01(11) . .
C30 C29 C32 110.63(11) . .
N7 C29 C31 110.25(11) . .
C30 C29 C31 108.53(12) . .
C32 C29 C31 110.28(11) . .
C29 C30 H36A 109.5 . .
C29 C30 H36B 109.5 . .
H36A C30 H36B 109.5 . .
C29 C30 H36C 109.5 . .
H36A C30 H36C 109.5 . .
H36B C30 H36C 109.5 . .
C29 C31 H34A 109.5 . .
C29 C31 H34B 109.5 . .
H34A C31 H34B 109.5 . .
C29 C31 H34C 109.5 . .
H34A C31 H34C 109.5 . .
H34B C31 H34C 109.5 . .
C29 C32 H35A 109.5 . .
C29 C32 H35B 109.5 . .
H35A C32 H35B 109.5 . .
C29 C32 H35C 109.5 . .
H35A C32 H35C 109.5 . .
H35B C32 H35C 109.5 . .
N8 C33 C35 108.21(11) . .
N8 C33 C36 110.34(11) . .
C35 C33 C36 109.14(13) . .
N8 C33 C34 110.25(12) . .
C35 C33 C34 109.04(13) . .
C36 C33 C34 109.83(13) . .
C33 C34 H32A 109.5 . .
C33 C34 H32B 109.5 . .
H32A C34 H32B 109.5 . .
C33 C34 H32C 109.5 . .
H32A C34 H32C 109.5 . .
H32B C34 H32C 109.5 . .
C33 C35 H31A 109.5 . .
C33 C35 H31B 109.5 . .
H31A C35 H31B 109.5 . .
C33 C35 H31C 109.5 . .
H31A C35 H31C 109.5 . .
H31B C35 H31C 109.5 . .
C33 C36 H30A 109.5 . .
C33 C36 H30B 109.5 . .
H30A C36 H30B 109.5 . .
C33 C36 H30C 109.5 . .
H30A C36 H30C 109.5 . .
H30B C36 H30C 109.5 . .
C38 C37 N9 110.23(11) . .
C38 C37 H37 124.9 . .
N9 C37 H37 124.9 . .
C37 C38 N10 109.55(11) . .
C37 C38 H38 125.2 . .
N10 C38 H38 125.2 . .
C44 C39 C40 121.55(11) . .
C44 C39 N9 119.70(11) . .
C40 C39 N9 118.28(11) . .
C41 C40 C39 118.07(13) . .
C41 C40 C45 119.22(12) . .
C39 C40 C45 122.61(12) . .
C42 C41 C40 121.21(14) . .
C42 C41 H55 119.4 . .
C40 C41 H55 119.4 . .
C41 C42 C43 120.05(13) . .
C41 C42 H54 120.0 . .
C43 C42 H54 120.0 . .
C42 C43 C44 121.37(14) . .
C42 C43 H53 119.3 . .
C44 C43 H53 119.3 . .
C43 C44 C39 117.75(12) . .
C43 C44 C48 120.85(12) . .
C39 C44 C48 121.39(11) . .
C40 C45 C46 110.65(12) . .
C40 C45 C47 113.49(15) . .
C46 C45 C47 109.28(12) . .
C40 C45 H57 107.7 . .
C46 C45 H57 107.7 . .
C47 C45 H57 107.7 . .
C45 C46 H59A 109.5 . .
C45 C46 H59B 109.5 . .
H59A C46 H59B 109.5 . .
C45 C46 H59C 109.5 . .
H59A C46 H59C 109.5 . .
H59B C46 H59C 109.5 . .
C45 C47 H58A 109.5 . .
C45 C47 H58B 109.5 . .
H58A C47 H58B 109.5 . .
C45 C47 H58C 109.5 . .
H58A C47 H58C 109.5 . .
H58B C47 H58C 109.5 . .
C44 C48 C49 113.10(12) . .
C44 C48 C50 112.39(12) . .
C49 C48 C50 108.68(12) . .
C44 C48 H0AA 107.5 . .
C49 C48 H0AA 107.5 . .
C50 C48 H0AA 107.5 . .
C48 C49 H2AA 109.5 . .
C48 C49 H2AB 109.5 . .
H2AA C49 H2AB 109.5 . .
C48 C49 H2AC 109.5 . .
H2AA C49 H2AC 109.5 . .
H2AB C49 H2AC 109.5 . .
C48 C50 H1AA 109.5 . .
C48 C50 H1AB 109.5 . .
H1AA C50 H1AB 109.5 . .
C48 C50 H1AC 109.5 . .
H1AA C50 H1AC 109.5 . .
H1AB C50 H1AC 109.5 . .
C52 C51 C56 121.64(11) . .
C52 C51 N10 119.62(11) . .
C56 C51 N10 118.57(11) . .
C53 C52 C51 117.71(12) . .
C53 C52 C57 119.99(12) . .
C51 C52 C57 122.29(11) . .
C54 C53 C52 121.34(13) . .
C54 C53 H41 119.3 . .
C52 C53 H41 119.3 . .
C55 C54 C53 120.00(13) . .
C55 C54 H42 120.0 . .
C53 C54 H42 120.0 . .
C54 C55 C56 120.95(13) . .
C54 C55 H43 119.5 . .
C56 C55 H43 119.5 . .
C55 C56 C51 118.32(12) . .
C55 C56 C60 119.57(12) . .
C51 C56 C60 122.11(11) . .
C52 C57 C59 111.93(12) . .
C52 C57 C58 112.23(12) . .
C59 C57 C58 109.59(13) . .
C52 C57 H45 107.6 . .
C59 C57 H45 107.6 . .
C58 C57 H45 107.6 . .
C57 C58 H47A 109.5 . .
C57 C58 H47B 109.5 . .
H47A C58 H47B 109.5 . .
C57 C58 H47C 109.5 . .
H47A C58 H47C 109.5 . .
H47B C58 H47C 109.5 . .
C57 C59 H46A 109.5 . .
C57 C59 H46B 109.5 . .
H46A C59 H46B 109.5 . .
C57 C59 H46C 109.5 . .
H46A C59 H46C 109.5 . .
H46B C59 H46C 109.5 . .
C56 C60 C61 110.97(12) . .
C56 C60 C62 112.87(12) . .
C61 C60 C62 110.77(12) . .
C56 C60 H48 107.3 . .
C61 C60 H48 107.3 . .
C62 C60 H48 107.3 . .
C60 C61 H49A 109.5 . .
C60 C61 H49B 109.5 . .
H49A C61 H49B 109.5 . .
C60 C61 H49C 109.5 . .
H49A C61 H49C 109.5 . .
H49B C61 H49C 109.5 . .
C60 C62 H50A 109.5 . .
C60 C62 H50B 109.5 . .
H50A C62 H50B 109.5 . .
C60 C62 H50C 109.5 . .
H50A C62 H50C 109.5 . .
H50B C62 H50C 109.5 . .
C68 C63 C64 119.48(16) . .
C68 C63 H61 120.3 . .
C64 C63 H61 120.3 . .
C63 C64 C65 120.52(17) . .
C63 C64 H62 119.7 . .
C65 C64 H62 119.7 . .
C66 C65 C64 119.71(17) . .
C66 C65 H63 120.1 . .
C64 C65 H63 120.1 . .
C65 C66 C67 119.95(17) . .
C65 C66 H64 120.0 . .
C67 C66 H64 120.0 . .
C66 C67 C68 119.99(18) . .
C66 C67 H65 120.0 . .
C68 C67 H65 120.0 . .
C63 C68 C67 120.34(17) . .
C63 C68 H60 119.8 . .
C67 C68 H60 119.8 . .
C70 C69 C71 119.95(16) . 2_566
C70 C69 H66 120.0 . .
C71 C69 H66 120.0 2_566 .
C71 C70 C69 119.99(16) . .
C71 C70 H67 120.0 . .
C69 C70 H67 120.0 . .
C70 C71 C69 120.07(15) . 2_566
C70 C71 H68 120.0 . .
C69 C71 H68 120.0 2_566 .

loop_
_geom_bond_atom_site_label_1
_geom_bond_atom_site_label_2
_geom_bond_distance
_geom_bond_site_symmetry_2
Si1 N7 1.7163(11) .
Si1 N8 1.7222(11) .
Si1 N6 1.7490(10) .
Si1 N3 1.7505(10) .
N1 C1 1.4097(16) .
N1 B1 1.4373(17) .
N1 C3 1.4376(16) .
C1 C2 1.331(2) .
C1 H1 0.9500 .
B1 N2 1.4452(17) .
B1 N3 1.4718(16) .
N2 C2 1.4018(16) .
N2 C15 1.4412(16) .
C2 H2 0.9500 .
B2 N10 1.4417(16) .
B2 N9 1.4447(16) .
B2 N6 1.4656(16) .
N3 N4 1.4106(14) .
C3 C8 1.403(2) .
C3 C4 1.407(2) .
N4 N5 1.2547(15) .
C4 C5 1.394(2) .
C4 C9 1.518(2) .
N5 N6 1.4069(14) .
C5 C6 1.379(3) .
C5 H17 0.9500 .
C6 C7 1.375(3) .
C6 H18 0.9500 .
N7 C27 1.4108(17) .
N7 C29 1.4787(16) .
C7 C8 1.394(2) .
C7 H19 0.9500 .
N8 C28 1.4108(18) .
N8 C33 1.4812(17) .
C8 C12 1.519(2) .
N9 C37 1.4113(16) .
N9 C39 1.4446(15) .
C9 C10 1.514(2) .
C9 C11 1.538(2) .
C9 H21 1.0000 .
N10 C38 1.4053(16) .
N10 C51 1.4426(15) .
C10 H22A 0.9800 .
C10 H22B 0.9800 .
C10 H22C 0.9800 .
C11 H23A 0.9800 .
C11 H23B 0.9800 .
C11 H23C 0.9800 .
C12 C13 1.527(2) .
C12 C14 1.529(2) .
C12 H24 1.0000 .
C13 H25A 0.9800 .
C13 H25B 0.9800 .
C13 H25C 0.9800 .
C14 H26A 0.9800 .
C14 H26B 0.9800 .
C14 H26C 0.9800 .
C15 C16 1.4052(19) .
C15 C20 1.4068(19) .
C16 C17 1.395(2) .
C16 C21 1.522(2) .
C17 C18 1.375(3) .
C17 H5 0.9500 .
C18 C19 1.382(2) .
C18 H6 0.9500 .
C19 C20 1.395(2) .
C19 H7 0.9500 .
C20 C24 1.519(2) .
C21 C23 1.524(2) .
C21 C22 1.535(2) .
C21 H9 1.0000 .
C22 H10A 0.9800 .
C22 H10B 0.9800 .
C22 H10C 0.9800 .
C23 H11A 0.9800 .
C23 H11B 0.9800 .
C23 H11C 0.9800 .
C24 C26 1.528(2) .
C24 C25 1.537(2) .
C24 H12 1.0000 .
C25 H13A 0.9800 .
C25 H13B 0.9800 .
C25 H13C 0.9800 .
C26 H14A 0.9800 .
C26 H14B 0.9800 .
C26 H14C 0.9800 .
C27 C28 1.331(2) .
C27 H27 0.9500 .
C28 H28 0.9500 .
C29 C30 1.5261(19) .
C29 C32 1.5299(18) .
C29 C31 1.5322(19) .
C30 H36A 0.9800 .
C30 H36B 0.9800 .
C30 H36C 0.9800 .
C31 H34A 0.9800 .
C31 H34B 0.9800 .
C31 H34C 0.9800 .
C32 H35A 0.9800 .
C32 H35B 0.9800 .
C32 H35C 0.9800 .
C33 C35 1.515(2) .
C33 C36 1.531(2) .
C33 C34 1.533(2) .
C34 H32A 0.9800 .
C34 H32B 0.9800 .
C34 H32C 0.9800 .
C35 H31A 0.9800 .
C35 H31B 0.9800 .
C35 H31C 0.9800 .
C36 H30A 0.9800 .
C36 H30B 0.9800 .
C36 H30C 0.9800 .
C37 C38 1.3331(18) .
C37 H37 0.9500 .
C38 H38 0.9500 .
C39 C44 1.4052(18) .
C39 C40 1.4056(18) .
C40 C41 1.396(2) .
C40 C45 1.522(2) .
C41 C42 1.376(2) .
C41 H55 0.9500 .
C42 C43 1.382(2) .
C42 H54 0.9500 .
C43 C44 1.3967(19) .
C43 H53 0.9500 .
C44 C48 1.5172(19) .
C45 C46 1.525(2) .
C45 C47 1.527(2) .
C45 H57 1.0000 .
C46 H59A 0.9800 .
C46 H59B 0.9800 .
C46 H59C 0.9800 .
C47 H58A 0.9800 .
C47 H58B 0.9800 .
C47 H58C 0.9800 .
C48 C49 1.5264(19) .
C48 C50 1.533(2) .
C48 H0AA 1.0000 .
C49 H2AA 0.9800 .
C49 H2AB 0.9800 .
C49 H2AC 0.9800 .
C50 H1AA 0.9800 .
C50 H1AB 0.9800 .
C50 H1AC 0.9800 .
C51 C52 1.4001(18) .
C51 C56 1.4049(18) .
C52 C53 1.3988(19) .
C52 C57 1.5167(19) .
C53 C54 1.383(2) .
C53 H41 0.9500 .
C54 C55 1.380(2) .
C54 H42 0.9500 .
C55 C56 1.3930(19) .
C55 H43 0.9500 .
C56 C60 1.5164(19) .
C57 C59 1.528(2) .
C57 C58 1.531(2) .
C57 H45 1.0000 .
C58 H47A 0.9800 .
C58 H47B 0.9800 .
C58 H47C 0.9800 .
C59 H46A 0.9800 .
C59 H46B 0.9800 .
C59 H46C 0.9800 .
C60 C61 1.528(2) .
C60 C62 1.528(2) .
C60 H48 1.0000 .
C61 H49A 0.9800 .
C61 H49B 0.9800 .
C61 H49C 0.9800 .
C62 H50A 0.9800 .
C62 H50B 0.9800 .
C62 H50C 0.9800 .
C63 C68 1.363(3) .
C63 C64 1.376(3) .
C63 H61 0.9500 .
C64 C65 1.381(3) .
C64 H62 0.9500 .
C65 C66 1.365(3) .
C65 H63 0.9500 .
C66 C67 1.377(3) .
C66 H64 0.9500 .
C67 C68 1.379(3) .
C67 H65 0.9500 .
C68 H60 0.9500 .
C69 C70 1.380(2) .
C69 C71 1.380(2) 2_566
C69 H66 0.9500 .
C70 C71 1.379(2) .
C70 H67 0.9500 .
C71 H68 0.9500 .
